data_1573150
loop_
_publ_author_name
'Yadav, Jyoti'
'Konar, Sanjit'

_publ_section_title
;
 Spin State Modulation and Kinetic Control of Thermal Contraction in a
 [Fe2Co2] Discrete Prussian Blue Analogue
;
_journal_name_full 'Chemical Science'
_journal_paper_doi 10.1039/D4SC05792A
_journal_year 2024
_chemical_formula_moiety 'C36 H22 B Co F10 Fe N15, Cl O4, H2 O'
_chemical_formula_sum 'C36 H24 B Cl Co F10 Fe N15 O5'
_chemical_formula_weight 1097.74
_space_group_crystal_system monoclinic
_space_group_IT_number 14
_space_group_name_Hall '-P 2ybc'
_space_group_name_H-M_alt 'P 1 21/c 1'
_atom_sites_solution_hydrogens mixed
_atom_sites_solution_primary dual
_audit_creation_date 2023-12-18
_audit_creation_method
;
Olex2 1.2
(compiled 2018.05.29 svn.r3508 for OlexSys, GUI svn.r5506)
;
_audit_update_record
;
2023-12-21 deposited with the CCDC.	2024-11-10 downloaded from the CCDC.
;
_cell_angle_alpha 90
_cell_angle_beta 107.396(2)
_cell_angle_gamma 90
_cell_formula_units_Z 4
_cell_length_a 14.5088(10)
_cell_length_b 22.4672(13)
_cell_length_c 14.6367(10)
_cell_measurement_reflns_used 5064
_cell_measurement_temperature 200.00
_cell_measurement_theta_max 23.50
_cell_measurement_theta_min 2.33
_cell_volume 4552.9(5)
_computing_cell_refinement 'SAINT V8.40A (?, 2016)'
_computing_data_reduction 'SAINT V8.40A (?, 2016)'
_computing_molecular_graphics 'Olex2 (Dolomanov et al., 2009)'
_computing_publication_material 'Olex2 (Dolomanov et al., 2009)'
_computing_structure_refinement 'ShelXL (Sheldrick, 2015)'
_computing_structure_solution 'ShelXT (Sheldrick, 2015)'
_diffrn_ambient_temperature 200.0
_diffrn_measured_fraction_theta_full 0.995
_diffrn_measured_fraction_theta_max 0.995
_diffrn_measurement_device_type 'Bruker APEX-II CCD'
_diffrn_measurement_method '\f and \w scans'
_diffrn_radiation_type MoK\a
_diffrn_radiation_wavelength 0.71073
_diffrn_reflns_av_R_equivalents 0.0970
_diffrn_reflns_av_unetI/netI 0.0580
_diffrn_reflns_Laue_measured_fraction_full 0.995
_diffrn_reflns_Laue_measured_fraction_max 0.995
_diffrn_reflns_limit_h_max 17
_diffrn_reflns_limit_h_min -17
_diffrn_reflns_limit_k_max 26
_diffrn_reflns_limit_k_min -26
_diffrn_reflns_limit_l_max 17
_diffrn_reflns_limit_l_min -17
_diffrn_reflns_number 52907
_diffrn_reflns_point_group_measured_fraction_full 0.995
_diffrn_reflns_point_group_measured_fraction_max 0.995
_diffrn_reflns_theta_full 25.094
_diffrn_reflns_theta_max 25.094
_diffrn_reflns_theta_min 2.327
_diffrn_standards_number 0
_exptl_absorpt_coefficient_mu 0.842
_exptl_absorpt_correction_T_max 0.7452
_exptl_absorpt_correction_T_min 0.6928
_exptl_absorpt_correction_type multi-scan
_exptl_absorpt_process_details
;
SADABS-2016/2 (Bruker,2016/2) was used for absorption correction.
wR2(int) was 0.0977 before and 0.0613 after correction.
The Ratio of minimum to maximum transmission is 0.9297.
The \l/2 correction factor is Not present.
;
_exptl_crystal_colour Red
_exptl_crystal_density_diffrn 1.601
_exptl_crystal_description Plate
_exptl_crystal_F_000 2200
_exptl_crystal_preparation 'Magnetic properties'
_exptl_crystal_size_max 0.18
_exptl_crystal_size_mid 0.17
_exptl_crystal_size_min 0.02
_refine_diff_density_max 0.547
_refine_diff_density_min -0.493
_refine_diff_density_rms 0.079
_refine_ls_extinction_method none
_refine_ls_goodness_of_fit_ref 1.214
_refine_ls_hydrogen_treatment constr
_refine_ls_matrix_type full
_refine_ls_number_parameters 726
_refine_ls_number_reflns 8068
_refine_ls_number_restraints 0
_refine_ls_restrained_S_all 1.214
_refine_ls_R_factor_all 0.1135
_refine_ls_R_factor_gt 0.0816
_refine_ls_shift/su_max 0.001
_refine_ls_shift/su_mean 0.000
_refine_ls_structure_factor_coef Fsqd
_refine_ls_weighting_details 'w=1/[\s^2^(Fo^2^)+(0.0207P)^2^+20.7890P] where P=(Fo^2^+2Fc^2^)/3'
_refine_ls_weighting_scheme calc
_refine_ls_wR_factor_gt 0.1745
_refine_ls_wR_factor_ref 0.1888
_reflns_Friedel_coverage 0.000
_reflns_number_gt 5758
_reflns_number_total 8068
_reflns_threshold_expression 'I > 2\s(I)'
_cod_data_source_file d4sc05792a3.cif
_cod_data_source_block 1_2H2O_200K_1H
_cod_database_code 1573150
_shelx_shelxl_version_number 2018/1
_shelx_space_group_comment
;
The symmetry employed for this shelxl refinement is uniquely defined
by the following loop, which should always be used as a source of
symmetry information in preference to the above space-group names.
They are only intended as comments.
;
_olex2_refinement_description
;
1. Fixed Uiso
 At 1.2 times of:
  All B(H) groups, All C(H) groups, All N(H,H) groups
 At 1.5 times of:
  All O(H,H) groups
2. Others
 Fixed Sof: O5A(0.75) H5AA(0.75) H5AB(0.75) F5B(0.5) F1A(0.5) C18A(0.5)
 F4B(0.4) F1B(0.5) F3B(0.35) C14B(0.5) C16B(0.35) C17B(0.4) F2B(0.55) C15A(0.6)
 C15B(0.4) F2A(0.45) F3A(0.65) O5B(0.25) H5BA(0.25) H5BB(0.25) C14A(0.5)
 F4A(0.6) C17A(0.6) C16A(0.65) F5A(0.5) C18B(0.5)
3.a Free rotating group:
 O5A(H5AA,H5AB), O5B(H5BA,H5BB)
3.b Ternary CH refined with riding coordinates:
 B1(H1)
3.c Aromatic/amide H refined with riding coordinates:
 C36(H36), C11(H11), C24(H24), C8(H8), C21(H21), C22(H22), C23(H23), C3(H3),
 C7(H7), C4(H4), C6(H6), C35(H35), C33(H33), C5(H5), C9(H9), C10(H10), C34(H34)
3.d X=CH2 refined with riding coordinates:
 N11(H11A,H11B), N14(H14A,H14B)
;
_olex2_submission_special_instructions 'No special instructions were received'

loop_
_space_group_symop_operation_xyz
'x, y, z'
'-x, y+1/2, -z+1/2'
'-x, -y, -z'
'x, -y-1/2, z-1/2'

loop_
_atom_site_label
_atom_site_type_symbol
_atom_site_fract_x
_atom_site_fract_y
_atom_site_fract_z
_atom_site_U_iso_or_equiv
_atom_site_adp_type
_atom_site_occupancy
_atom_site_site_symmetry_order
_atom_site_calc_flag
_atom_site_refinement_flags_posn
_atom_site_refinement_flags_adp
_atom_site_refinement_flags_occupancy
_atom_site_disorder_assembly
_atom_site_disorder_group
Co1 Co 0.78376(7) 0.47873(4) 0.78153(6) 0.0431(3) Uani 1 1 d . . . . .
Fe1 Fe 1.01093(7) 0.63498(4) 0.94093(7) 0.0426(3) Uani 1 1 d . . . . .
Cl1 Cl 0.5188(2) 0.77330(11) 0.59298(19) 0.0867(8) Uani 1 1 d . . . . .
N10 N 0.6785(4) 0.4114(2) 0.7646(4) 0.0451(13) Uani 1 1 d . . . . .
N15 N 0.6995(4) 0.5484(2) 0.8117(4) 0.0503(15) Uani 1 1 d . . . . .
N8 N 0.9091(4) 0.6878(2) 0.8637(4) 0.0467(14) Uani 1 1 d . . . . .
N12 N 0.8428(4) 0.4070(2) 0.7249(4) 0.0396(12) Uani 1 1 d . . . . .
F6 F 0.6427(5) 0.4281(2) 0.5238(4) 0.0986(18) Uani 1 1 d . . . . .
N2 N 1.1554(4) 0.5524(2) 1.0781(4) 0.0478(14) Uani 1 1 d . . . . .
O5A O 0.3380(4) 0.6916(3) 0.8325(4) 0.0414(14) Uani 0.75 1 d . . P A 1
H5AA H 0.283962 0.671830 0.816222 0.062 Uiso 0.75 1 d G . P A 1
H5AB H 0.357331 0.696554 0.894231 0.062 Uiso 0.75 1 d G . P A 1
N9 N 0.9069(5) 0.5336(2) 0.8116(4) 0.0498(14) Uani 1 1 d . . . . .
N3 N 1.0690(5) 0.7043(2) 1.0196(4) 0.0514(15) Uani 1 1 d . . . . .
C20 C 0.7929(5) 0.3555(3) 0.7131(4) 0.0382(14) Uani 1 1 d . . . . .
F10 F 0.8654(4) 0.5851(3) 0.5954(4) 0.1016(19) Uani 1 1 d . . . . .
N6 N 0.9319(4) 0.6223(2) 1.0277(4) 0.0485(14) Uani 1 1 d . . . . .
N13 N 0.7242(4) 0.5207(2) 0.6467(4) 0.0509(14) Uani 1 1 d . . . . .
N11 N 0.6493(4) 0.3098(2) 0.7342(4) 0.0555(16) Uani 1 1 d . . . . .
H11A H 0.595134 0.310669 0.749632 0.067 Uiso 1 1 calc R . . . .
H11B H 0.669349 0.276146 0.715879 0.067 Uiso 1 1 calc R . . . .
N7 N 0.8669(5) 0.7281(3) 0.9090(5) 0.0632(18) Uani 1 1 d . . . . .
N1 N 1.1474(5) 0.6506(3) 0.8177(4) 0.0567(16) Uani 1 1 d . . . . .
C19 C 0.7001(5) 0.3586(3) 0.7386(4) 0.0413(15) Uani 1 1 d . . . . .
C2 C 1.1048(5) 0.5822(3) 1.0222(5) 0.0440(16) Uani 1 1 d . . . . .
N5 N 0.8867(5) 0.6695(3) 1.0557(5) 0.0640(18) Uani 1 1 d . . . . .
C12 C 0.9518(5) 0.5703(3) 0.8618(5) 0.0407(15) Uani 1 1 d . . . . .
C36 C 0.6898(6) 0.5617(3) 0.8968(6) 0.059(2) Uani 1 1 d . . . . .
H36 H 0.724660 0.538726 0.950474 0.070 Uiso 1 1 calc R . . . .
C1 C 1.0943(5) 0.6448(3) 0.8616(5) 0.0417(15) Uani 1 1 d . . . . .
F9 F 0.9318(5) 0.5514(4) 0.4509(5) 0.142(3) Uani 1 1 d . . . . .
C32 C 0.6472(5) 0.5808(3) 0.7352(5) 0.0522(18) Uani 1 1 d . . . . .
C11 C 0.8596(6) 0.6891(3) 0.7715(6) 0.058(2) Uani 1 1 d . . . . .
H11 H 0.874174 0.665754 0.723458 0.070 Uiso 1 1 calc R . . . .
C24 C 0.9259(5) 0.4084(3) 0.7038(5) 0.0469(16) Uani 1 1 d . . . . .
H24 H 0.960363 0.444900 0.710832 0.056 Uiso 1 1 calc R . . . .
C8 C 0.9094(6) 0.5739(3) 1.0695(5) 0.0559(19) Uani 1 1 d . . . . .
H8 H 0.930535 0.534628 1.061974 0.067 Uiso 1 1 calc R . . . .
N4 N 1.0112(5) 0.7433(2) 1.0475(5) 0.0638(18) Uani 1 1 d . . . . .
C25 C 0.7532(6) 0.5074(3) 0.5647(5) 0.0519(18) Uani 1 1 d . . . . .
C21 C 0.8264(5) 0.3046(3) 0.6824(5) 0.0474(17) Uani 1 1 d . . . . .
H21 H 0.790530 0.268631 0.675492 0.057 Uiso 1 1 calc R . . . .
C22 C 0.9133(6) 0.3064(3) 0.6618(5) 0.0559(19) Uani 1 1 d . . . . .
H22 H 0.937831 0.271526 0.640670 0.067 Uiso 1 1 calc R . . . .
F7 F 0.7076(7) 0.3963(3) 0.3787(4) 0.152(3) Uani 1 1 d . . . . .
F5B F 0.6548(14) 0.4258(7) 0.9435(13) 0.109(6) Uani 0.5 1 d . . P B 2
N14 N 0.6307(6) 0.6006(3) 0.5701(5) 0.082(2) Uani 1 1 d . . . . .
H14A H 0.642885 0.593526 0.515734 0.099 Uiso 1 1 calc R . . . .
H14B H 0.593378 0.630633 0.574594 0.099 Uiso 1 1 calc R . . . .
C23 C 0.9642(5) 0.3589(3) 0.6720(5) 0.0513(18) Uani 1 1 d . . . . .
H23 H 1.023831 0.361119 0.657719 0.062 Uiso 1 1 calc R . . . .
O4 O 0.5199(5) 0.7702(4) 0.6897(5) 0.108(2) Uani 1 1 d . . . . .
C3 C 1.1593(7) 0.7238(3) 1.0536(5) 0.064(2) Uani 1 1 d . . . . .
H3 H 1.214796 0.704913 1.045275 0.077 Uiso 1 1 calc R . . . .
C7 C 0.8510(6) 0.5890(4) 1.1252(6) 0.068(2) Uani 1 1 d . . . . .
H7 H 0.825371 0.563138 1.162835 0.082 Uiso 1 1 calc R . . . .
C4 C 1.1590(9) 0.7767(4) 1.1038(6) 0.080(3) Uani 1 1 d . . . . .
H4 H 1.213450 0.800526 1.134851 0.096 Uiso 1 1 calc R . . . .
F8 F 0.8547(6) 0.4573(4) 0.3420(5) 0.163(4) Uani 1 1 d . . . . .
C13 C 0.5928(6) 0.4189(3) 0.7882(7) 0.068(2) Uani 1 1 d . . . . .
C6 C 0.8381(6) 0.6492(4) 1.1144(6) 0.072(2) Uani 1 1 d . . . . .
H6 H 0.800582 0.672827 1.143751 0.087 Uiso 1 1 calc R . . . .
C31 C 0.6683(6) 0.5661(3) 0.6449(5) 0.0555(19) Uani 1 1 d . . . . .
C35 C 0.6319(7) 0.6069(4) 0.9111(7) 0.071(2) Uani 1 1 d . . . . .
H35 H 0.629856 0.615996 0.973869 0.085 Uiso 1 1 calc R . . . .
C30 C 0.8266(7) 0.5367(4) 0.5432(6) 0.070(2) Uani 1 1 d . . . . .
C33 C 0.5857(7) 0.6249(4) 0.7439(7) 0.080(3) Uani 1 1 d . . . . .
H33 H 0.548790 0.646189 0.689143 0.096 Uiso 1 1 calc R . . . .
C26 C 0.7155(7) 0.4592(4) 0.5078(6) 0.070(2) Uani 1 1 d . . . . .
C5 C 1.0669(9) 0.7871(4) 1.0993(6) 0.078(3) Uani 1 1 d . . . . .
H5 H 1.044465 0.819854 1.127868 0.094 Uiso 1 1 calc R . . . .
F1A F 0.5113(8) 0.4545(7) 0.6506(9) 0.101(4) Uani 0.5 1 d . . P C 1
C9 C 0.7918(7) 0.7521(4) 0.8434(8) 0.078(3) Uani 1 1 d . . . . .
H9 H 0.749613 0.781008 0.856235 0.093 Uiso 1 1 calc R . . . .
C10 C 0.7839(7) 0.7291(4) 0.7547(7) 0.078(3) Uani 1 1 d . . . . .
H10 H 0.737373 0.738535 0.695411 0.093 Uiso 1 1 calc R . . . .
C18A C 0.6052(15) 0.4166(12) 0.8994(16) 0.045(6) Uani 0.5 1 d . . P C 1
F4B F 0.465(3) 0.4503(11) 0.947(2) 0.158(12) Uani 0.4 1 d . . P B 2
C34 C 0.5777(7) 0.6384(4) 0.8348(7) 0.085(3) Uani 1 1 d . . . . .
H34 H 0.535332 0.668854 0.842697 0.102 Uiso 1 1 calc R . . . .
C29 C 0.8609(8) 0.5207(6) 0.4700(7) 0.088(3) Uani 1 1 d . . . . .
O2 O 0.4374(8) 0.8020(4) 0.5362(6) 0.175(5) Uani 1 1 d . . . . .
O1 O 0.5991(7) 0.8099(5) 0.5938(10) 0.204(6) Uani 1 1 d . . . . .
F1B F 0.5026(8) 0.3975(10) 0.6100(10) 0.132(6) Uani 0.5 1 d . . P B 2
C27 C 0.7503(10) 0.4427(5) 0.4329(6) 0.093(4) Uani 1 1 d . . . . .
O3 O 0.5337(10) 0.7191(4) 0.5555(6) 0.189(5) Uani 1 1 d . . . . .
B1 B 0.9030(9) 0.7314(4) 1.0173(8) 0.073(3) Uani 1 1 d . . . . .
H1 H 0.868138 0.763030 1.042040 0.087 Uiso 1 1 calc R . . . .
C28 C 0.8221(10) 0.4731(7) 0.4156(7) 0.102(4) Uani 1 1 d . . . . .
F3B F 0.3031(18) 0.4404(11) 0.790(2) 0.161(10) Uani 0.35 1 d . . P B 2
C14B C 0.4983(16) 0.4108(11) 0.697(2) 0.086(7) Uani 0.5 1 d . . P B 2
C16B C 0.389(3) 0.4303(19) 0.776(5) 0.100(16) Uani 0.35 1 d . . P B 2
C17B C 0.476(3) 0.4397(15) 0.868(3) 0.069(9) Uiso 0.4 1 d . . P B 2
F2B F 0.3289(9) 0.4092(11) 0.6293(14) 0.202(10) Uani 0.55 1 d . . P B 2
C15A C 0.4380(17) 0.4578(11) 0.775(2) 0.096(6) Uani 0.6 1 d . . P C 1
C15B C 0.408(2) 0.4184(18) 0.703(3) 0.110(14) Uani 0.4 1 d . . P B 2
F2A F 0.3583(10) 0.4784(11) 0.7116(13) 0.156(8) Uani 0.45 1 d . . P C 1
F3A F 0.3671(12) 0.4656(7) 0.8927(14) 0.152(6) Uani 0.65 1 d . . P C 1
O5B O 0.3968(14) 0.3257(10) 0.6173(12) 0.053(5) Uani 0.25 1 d . . P D 2
H5BA H 0.396935 0.327632 0.676763 0.080 Uiso 0.25 1 d G . P D 2
H5BB H 0.441321 0.299734 0.617528 0.080 Uiso 0.25 1 d G . P D 2
C14A C 0.5184(14) 0.4468(10) 0.7426(13) 0.063(5) Uani 0.5 1 d . . P C 1
F4A F 0.5331(8) 0.4283(6) 1.0180(8) 0.095(3) Uani 0.6 1 d . . P C 1
C17A C 0.5276(13) 0.4315(6) 0.9255(16) 0.061(4) Uani 0.6 1 d . . P C 1
C16A C 0.4376(18) 0.4491(12) 0.852(3) 0.106(13) Uani 0.65 1 d . . P C 1
F5A F 0.6826(9) 0.3928(5) 0.9543(9) 0.070(4) Uiso 0.5 1 d . . P C 1
C18B C 0.573(2) 0.4258(10) 0.863(2) 0.064(7) Uani 0.5 1 d . . P B 2

loop_
_atom_site_aniso_label
_atom_site_aniso_U_11
_atom_site_aniso_U_22
_atom_site_aniso_U_33
_atom_site_aniso_U_23
_atom_site_aniso_U_13
_atom_site_aniso_U_12
Co1 0.0575(6) 0.0284(4) 0.0469(5) 0.0015(4) 0.0208(4) 0.0021(4)
Fe1 0.0601(6) 0.0271(4) 0.0430(5) 0.0019(4) 0.0192(5) -0.0027(4)
Cl1 0.105(2) 0.0682(14) 0.0976(18) 0.0281(13) 0.0464(16) 0.0398(14)
N10 0.045(3) 0.042(3) 0.051(3) 0.005(3) 0.018(3) 0.006(3)
N15 0.063(4) 0.037(3) 0.059(4) 0.003(3) 0.030(3) 0.003(3)
N8 0.049(3) 0.035(3) 0.054(4) 0.002(3) 0.013(3) -0.004(3)
N12 0.045(3) 0.032(3) 0.043(3) 0.002(2) 0.015(3) 0.001(2)
F6 0.129(5) 0.075(4) 0.079(4) -0.008(3) 0.013(3) -0.024(3)
N2 0.061(4) 0.036(3) 0.049(3) 0.005(3) 0.019(3) 0.001(3)
O5A 0.034(3) 0.036(3) 0.055(4) 0.012(3) 0.014(3) 0.007(3)
N9 0.070(4) 0.034(3) 0.049(3) -0.001(3) 0.024(3) -0.005(3)
N3 0.070(4) 0.033(3) 0.051(4) 0.002(3) 0.017(3) -0.002(3)
C20 0.044(4) 0.032(3) 0.036(3) -0.001(3) 0.008(3) -0.002(3)
F10 0.117(5) 0.113(5) 0.087(4) -0.005(3) 0.048(4) -0.039(4)
N6 0.065(4) 0.034(3) 0.051(3) 0.002(2) 0.026(3) 0.004(3)
N13 0.067(4) 0.037(3) 0.051(3) 0.005(3) 0.021(3) 0.007(3)
N11 0.043(3) 0.044(3) 0.084(5) -0.003(3) 0.027(3) -0.002(3)
N7 0.079(5) 0.040(3) 0.073(5) 0.008(3) 0.027(4) 0.017(3)
N1 0.062(4) 0.053(4) 0.062(4) 0.007(3) 0.029(3) -0.002(3)
C19 0.041(4) 0.039(3) 0.040(4) 0.006(3) 0.006(3) 0.001(3)
C2 0.060(5) 0.034(3) 0.046(4) -0.005(3) 0.027(4) -0.010(3)
N5 0.081(5) 0.048(4) 0.074(4) -0.006(3) 0.040(4) 0.009(3)
C12 0.047(4) 0.036(3) 0.044(4) 0.007(3) 0.020(3) 0.005(3)
C36 0.073(5) 0.050(4) 0.064(5) 0.002(4) 0.036(4) 0.001(4)
C1 0.050(4) 0.029(3) 0.041(4) 0.002(3) 0.006(3) 0.000(3)
F9 0.117(5) 0.224(9) 0.111(5) 0.045(5) 0.074(4) 0.012(5)
C32 0.053(4) 0.039(4) 0.069(5) 0.010(3) 0.025(4) 0.006(3)
C11 0.064(5) 0.048(4) 0.061(5) 0.014(4) 0.016(4) -0.006(4)
C24 0.050(4) 0.040(4) 0.051(4) 0.001(3) 0.016(3) -0.007(3)
C8 0.065(5) 0.054(4) 0.055(4) -0.001(4) 0.026(4) -0.012(4)
N4 0.092(5) 0.034(3) 0.068(4) -0.012(3) 0.028(4) -0.002(3)
C25 0.064(5) 0.047(4) 0.044(4) 0.005(3) 0.014(4) 0.014(4)
C21 0.055(4) 0.032(3) 0.059(4) -0.009(3) 0.023(4) -0.007(3)
C22 0.066(5) 0.042(4) 0.070(5) -0.008(3) 0.037(4) 0.004(4)
F7 0.265(10) 0.102(5) 0.080(4) -0.038(4) 0.036(5) 0.026(6)
F5B 0.134(14) 0.102(11) 0.132(13) -0.077(10) 0.101(11) -0.084(11)
N14 0.109(6) 0.076(5) 0.068(5) 0.031(4) 0.036(4) 0.051(5)
C23 0.055(4) 0.051(4) 0.058(4) -0.009(3) 0.032(4) -0.004(4)
O4 0.112(6) 0.134(6) 0.094(5) 0.020(5) 0.056(5) 0.037(5)
C3 0.087(6) 0.046(4) 0.052(5) 0.006(3) 0.009(4) -0.023(4)
C7 0.075(6) 0.078(6) 0.061(5) 0.002(4) 0.035(5) -0.004(5)
C4 0.125(9) 0.054(5) 0.052(5) -0.005(4) 0.014(6) -0.029(6)
F8 0.208(8) 0.218(9) 0.085(4) 0.003(5) 0.077(5) 0.104(7)
C13 0.073(6) 0.042(4) 0.105(7) 0.025(4) 0.049(6) 0.018(4)
C6 0.076(6) 0.079(6) 0.076(6) -0.012(5) 0.045(5) 0.002(5)
C31 0.065(5) 0.043(4) 0.064(5) 0.009(3) 0.027(4) 0.009(4)
C35 0.089(7) 0.055(5) 0.090(6) 0.003(5) 0.059(6) 0.010(5)
C30 0.071(6) 0.082(6) 0.059(5) 0.009(5) 0.025(5) 0.012(5)
C33 0.092(7) 0.071(6) 0.095(7) 0.031(5) 0.053(6) 0.040(5)
C26 0.098(7) 0.057(5) 0.050(5) 0.008(4) 0.014(5) 0.024(5)
C5 0.130(9) 0.042(4) 0.061(5) -0.012(4) 0.025(6) -0.006(5)
F1A 0.067(7) 0.161(13) 0.063(7) 0.021(8) 0.001(6) 0.015(8)
C9 0.073(6) 0.051(5) 0.112(8) 0.021(5) 0.031(6) 0.018(4)
C10 0.073(6) 0.066(6) 0.084(7) 0.032(5) 0.010(5) -0.001(5)
C18A 0.019(10) 0.063(14) 0.042(12) 0.029(9) -0.007(8) -0.001(8)
F4B 0.24(4) 0.108(17) 0.19(3) -0.059(19) 0.17(3) -0.08(2)
C34 0.098(7) 0.068(6) 0.114(8) 0.015(6) 0.070(7) 0.028(5)
C29 0.091(8) 0.116(9) 0.068(6) 0.024(6) 0.041(6) 0.031(7)
O2 0.205(10) 0.123(7) 0.125(7) -0.014(5) -0.058(7) 0.090(7)
O1 0.134(8) 0.165(9) 0.357(17) 0.133(10) 0.138(10) 0.030(7)
F1B 0.037(6) 0.26(2) 0.088(10) 0.056(11) 0.002(6) -0.004(9)
C27 0.146(11) 0.073(7) 0.046(5) -0.006(5) 0.009(6) 0.041(7)
O3 0.352(16) 0.101(6) 0.120(7) 0.005(5) 0.078(9) 0.115(8)
B1 0.101(9) 0.044(5) 0.085(7) -0.009(5) 0.046(7) 0.018(5)
C28 0.131(11) 0.123(10) 0.063(7) 0.017(7) 0.044(7) 0.069(9)
F3B 0.122(19) 0.17(2) 0.25(3) 0.04(2) 0.14(2) 0.054(16)
C14B 0.063(14) 0.087(16) 0.12(2) 0.049(16) 0.041(14) 0.031(12)
C16B 0.04(2) 0.09(2) 0.17(6) 0.01(3) 0.04(3) 0.000(18)
F2B 0.064(9) 0.32(3) 0.220(18) 0.170(19) 0.040(11) 0.060(12)
C15A 0.059(15) 0.120(19) 0.100(18) 0.040(15) 0.010(12) 0.036(13)
C15B 0.049(18) 0.16(3) 0.14(3) 0.09(3) 0.06(2) 0.05(2)
F2A 0.061(9) 0.27(2) 0.139(14) 0.122(16) 0.030(9) 0.089(12)
F3A 0.125(10) 0.162(12) 0.215(15) 0.087(11) 0.121(11) 0.078(10)
O5B 0.049(12) 0.078(14) 0.036(10) 0.002(9) 0.018(9) -0.037(10)
C14A 0.052(11) 0.084(14) 0.052(11) 0.016(10) 0.013(9) 0.014(11)
F4A 0.095(8) 0.127(9) 0.083(7) -0.011(6) 0.059(6) -0.025(7)
C17A 0.070(11) 0.056(8) 0.077(12) 0.003(7) 0.051(11) -0.007(7)
C16A 0.050(13) 0.114(19) 0.18(3) 0.09(2) 0.073(18) 0.053(14)
C18B 0.08(2) 0.037(10) 0.09(2) -0.003(12) 0.052(17) -0.010(12)

loop_
_atom_type_symbol
_atom_type_description
_atom_type_scat_dispersion_real
_atom_type_scat_dispersion_imag
_atom_type_scat_source
C C 0.0033 0.0016 'International Tables Vol C Tables 4.2.6.8 and 6.1.1.4'
H H 0.0000 0.0000 'International Tables Vol C Tables 4.2.6.8 and 6.1.1.4'
B B 0.0013 0.0007 'International Tables Vol C Tables 4.2.6.8 and 6.1.1.4'
Cl Cl 0.1484 0.1585 'International Tables Vol C Tables 4.2.6.8 and 6.1.1.4'
Co Co 0.3494 0.9721 'International Tables Vol C Tables 4.2.6.8 and 6.1.1.4'
F F 0.0171 0.0103 'International Tables Vol C Tables 4.2.6.8 and 6.1.1.4'
Fe Fe 0.3463 0.8444 'International Tables Vol C Tables 4.2.6.8 and 6.1.1.4'
N N 0.0061 0.0033 'International Tables Vol C Tables 4.2.6.8 and 6.1.1.4'
O O 0.0106 0.0060 'International Tables Vol C Tables 4.2.6.8 and 6.1.1.4'

loop_
_geom_angle_atom_site_label_1
_geom_angle_atom_site_label_2
_geom_angle_atom_site_label_3
_geom_angle
_geom_angle_site_symmetry_1
_geom_angle_site_symmetry_3
_geom_angle_publ_flag
N10 Co1 N15 96.4(2) . . ?
N10 Co1 N13 97.5(2) . . ?
N15 Co1 N13 76.4(2) . . ?
N12 Co1 N10 76.8(2) . . ?
N12 Co1 N15 167.8(2) . . ?
N12 Co1 N13 94.3(2) . . ?
N2 Co1 N10 87.4(2) 3_767 . ?
N2 Co1 N15 98.2(2) 3_767 . ?
N2 Co1 N12 91.7(2) 3_767 . ?
N2 Co1 N9 84.7(2) 3_767 . ?
N2 Co1 N13 173.1(2) 3_767 . ?
N9 Co1 N10 169.4(2) . . ?
N9 Co1 N15 91.7(2) . . ?
N9 Co1 N12 96.4(2) . . ?
N9 Co1 N13 91.0(2) . . ?
N8 Fe1 N3 88.6(2) . . ?
N8 Fe1 N6 88.6(2) . . ?
N3 Fe1 N6 88.1(2) . . ?
C2 Fe1 N8 175.9(3) . . ?
C2 Fe1 N3 91.5(3) . . ?
C2 Fe1 N6 87.3(3) . . ?
C12 Fe1 N8 89.2(3) . . ?
C12 Fe1 N3 177.8(3) . . ?
C12 Fe1 N6 92.2(3) . . ?
C12 Fe1 C2 90.8(3) . . ?
C12 Fe1 C1 88.3(3) . . ?
C1 Fe1 N8 94.8(2) . . ?
C1 Fe1 N3 91.5(3) . . ?
C1 Fe1 N6 176.5(3) . . ?
C1 Fe1 C2 89.3(3) . . ?
O4 Cl1 O1 104.9(7) . . ?
O2 Cl1 O4 112.1(6) . . ?
O2 Cl1 O1 106.5(7) . . ?
O3 Cl1 O4 113.4(5) . . ?
O3 Cl1 O2 112.3(6) . . ?
O3 Cl1 O1 106.8(8) . . ?
C19 N10 Co1 117.0(4) . . ?
C19 N10 C13 119.2(6) . . ?
C13 N10 Co1 123.5(5) . . ?
C36 N15 Co1 126.4(5) . . ?
C36 N15 C32 117.4(6) . . ?
C32 N15 Co1 116.1(5) . . ?
N7 N8 Fe1 119.2(5) . . ?
C11 N8 Fe1 133.1(5) . . ?
C11 N8 N7 107.1(6) . . ?
C20 N12 Co1 116.1(4) . . ?
C24 N12 Co1 125.2(4) . . ?
C24 N12 C20 118.6(5) . . ?
C2 N2 Co1 152.9(5) . 3_767 ?
H5AA O5A H5AB 109.6 . . ?
C12 N9 Co1 145.6(5) . . ?
N4 N3 Fe1 119.5(5) . . ?
C3 N3 Fe1 132.9(6) . . ?
C3 N3 N4 107.6(6) . . ?
N12 C20 C19 114.5(5) . . ?
N12 C20 C21 121.9(6) . . ?
C21 C20 C19 123.5(6) . . ?
N5 N6 Fe1 120.2(4) . . ?
C8 N6 Fe1 133.0(5) . . ?
C8 N6 N5 106.8(6) . . ?
C25 N13 Co1 123.5(4) . . ?
C31 N13 Co1 116.5(5) . . ?
C31 N13 C25 119.3(6) . . ?
H11A N11 H11B 120.0 . . ?
C19 N11 H11A 120.0 . . ?
C19 N11 H11B 120.0 . . ?
N8 N7 B1 118.3(6) . . ?
C9 N7 N8 107.7(7) . . ?
C9 N7 B1 133.5(8) . . ?
N10 C19 C20 115.1(6) . . ?
N10 C19 N11 126.1(6) . . ?
N11 C19 C20 118.7(6) . . ?
N2 C2 Fe1 172.2(6) . . ?
N6 N5 B1 116.7(6) . . ?
C6 N5 N6 108.4(6) . . ?
C6 N5 B1 134.9(7) . . ?
N9 C12 Fe1 173.2(6) . . ?
N15 C36 H36 118.3 . . ?
N15 C36 C35 123.5(8) . . ?
C35 C36 H36 118.3 . . ?
N1 C1 Fe1 177.1(6) . . ?
N15 C32 C31 113.7(6) . . ?
N15 C32 C33 122.1(7) . . ?
C33 C32 C31 124.1(7) . . ?
N8 C11 H11 124.6 . . ?
N8 C11 C10 110.8(8) . . ?
C10 C11 H11 124.6 . . ?
N12 C24 H24 118.6 . . ?
N12 C24 C23 122.8(6) . . ?
C23 C24 H24 118.6 . . ?
N6 C8 H8 124.9 . . ?
N6 C8 C7 110.2(7) . . ?
C7 C8 H8 124.9 . . ?
N3 N4 B1 118.3(6) . . ?
C5 N4 N3 108.6(8) . . ?
C5 N4 B1 133.0(8) . . ?
C30 C25 N13 122.9(7) . . ?
C30 C25 C26 115.8(8) . . ?
C26 C25 N13 120.9(7) . . ?
C20 C21 H21 120.6 . . ?
C20 C21 C22 118.9(6) . . ?
C22 C21 H21 120.6 . . ?
C21 C22 H22 120.1 . . ?
C23 C22 C21 119.8(6) . . ?
C23 C22 H22 120.1 . . ?
H14A N14 H14B 120.0 . . ?
C31 N14 H14A 120.0 . . ?
C31 N14 H14B 120.0 . . ?
C24 C23 H23 121.0 . . ?
C22 C23 C24 117.9(6) . . ?
C22 C23 H23 121.0 . . ?
N3 C3 H3 125.7 . . ?
N3 C3 C4 108.7(9) . . ?
C4 C3 H3 125.7 . . ?
C8 C7 H7 127.4 . . ?
C6 C7 C8 105.2(7) . . ?
C6 C7 H7 127.4 . . ?
C3 C4 H4 126.8 . . ?
C5 C4 C3 106.4(9) . . ?
C5 C4 H4 126.8 . . ?
N10 C13 C18A 114.5(10) . . ?
N10 C13 C14B 112.4(11) . . ?
C14A C13 N10 128.1(12) . . ?
C14A C13 C18A 112.2(14) . . ?
C18B C13 N10 134.4(16) . . ?
C18B C13 C14B 112.9(18) . . ?
N5 C6 C7 109.3(7) . . ?
N5 C6 H6 125.4 . . ?
C7 C6 H6 125.4 . . ?
N13 C31 C32 116.8(6) . . ?
N13 C31 N14 125.4(7) . . ?
N14 C31 C32 117.7(7) . . ?
C36 C35 H35 120.3 . . ?
C34 C35 C36 119.3(8) . . ?
C34 C35 H35 120.3 . . ?
F10 C30 C25 118.7(7) . . ?
F10 C30 C29 118.0(9) . . ?
C29 C30 C25 123.3(10) . . ?
C32 C33 H33 120.4 . . ?
C32 C33 C34 119.2(8) . . ?
C34 C33 H33 120.4 . . ?
F6 C26 C25 119.6(8) . . ?
F6 C26 C27 119.3(9) . . ?
C25 C26 C27 121.1(10) . . ?
N4 C5 H5 125.7 . . ?
C4 C5 N4 108.7(8) . . ?
C4 C5 H5 125.7 . . ?
N7 C9 H9 124.7 . . ?
N7 C9 C10 110.6(8) . . ?
C10 C9 H9 124.7 . . ?
C11 C10 H10 128.1 . . ?
C9 C10 C11 103.8(8) . . ?
C9 C10 H10 128.1 . . ?
C17A C18A C13 116.1(14) . . ?
F5A C18A C13 118(2) . . ?
F5A C18A C17A 125(2) . . ?
C35 C34 C33 118.4(8) . . ?
C35 C34 H34 120.8 . . ?
C33 C34 H34 120.8 . . ?
F9 C29 C30 121.0(12) . . ?
F9 C29 C28 119.8(11) . . ?
C28 C29 C30 119.2(11) . . ?
F7 C27 C26 117.6(13) . . ?
C28 C27 F7 122.2(11) . . ?
C28 C27 C26 120.2(11) . . ?
N7 B1 N5 107.1(7) . . ?
N7 B1 N4 108.4(7) . . ?
N7 B1 H1 111.0 . . ?
N5 B1 H1 111.0 . . ?
N4 B1 N5 108.0(7) . . ?
N4 B1 H1 111.0 . . ?
F8 C28 C29 119.8(14) . . ?
C27 C28 F8 119.9(14) . . ?
C27 C28 C29 120.3(10) . . ?
F1B C14B C13 123.2(15) . . ?
F1B C14B C15B 115(3) . . ?
C15B C14B C13 122(3) . . ?
F3B C16B C17B 113(5) . . ?
C15B C16B F3B 130(6) . . ?
C15B C16B C17B 117(4) . . ?
F4B C17B C16B 123(5) . . ?
F4B C17B C18B 119(5) . . ?
C18B C17B C16B 118(3) . . ?
F2A C15A C14A 117(2) . . ?
C16A C15A F2A 119(3) . . ?
C16A C15A C14A 123(2) . . ?
C16B C15B C14B 125(5) . . ?
C16B C15B F2B 113(4) . . ?
F2B C15B C14B 122(4) . . ?
H5BA O5B H5BB 104.5 . . ?
C13 C14A F1A 113.4(17) . . ?
C13 C14A C15A 125.2(18) . . ?
F1A C14A C15A 119.9(18) . . ?
C18A C17A F4A 118.5(18) . . ?
C18A C17A C16A 120(2) . . ?
F4A C17A C16A 121.6(17) . . ?
C15A C16A F3A 127(2) . . ?
C15A C16A C17A 120(2) . . ?
F3A C16A C17A 112(3) . . ?
F5B C18B C17B 122(3) . . ?
C13 C18B F5B 113(2) . . ?
C13 C18B C17B 124(3) . . ?

loop_
_geom_bond_atom_site_label_1
_geom_bond_atom_site_label_2
_geom_bond_distance
_geom_bond_site_symmetry_2
_geom_bond_publ_flag
Co1 N10 2.110(6) . ?
Co1 N15 2.112(6) . ?
Co1 N12 2.108(5) . ?
Co1 N2 2.099(6) 3_767 ?
Co1 N9 2.106(6) . ?
Co1 N13 2.124(6) . ?
Fe1 N8 1.967(6) . ?
Fe1 N3 1.969(6) . ?
Fe1 N6 1.970(6) . ?
Fe1 C2 1.925(8) . ?
Fe1 C12 1.895(7) . ?
Fe1 C1 1.923(7) . ?
Cl1 O4 1.413(7) . ?
Cl1 O2 1.383(8) . ?
Cl1 O1 1.423(10) . ?
Cl1 O3 1.380(8) . ?
N10 C19 1.312(8) . ?
N10 C13 1.397(10) . ?
N15 C36 1.329(9) . ?
N15 C32 1.361(9) . ?
N8 N7 1.371(8) . ?
N8 C11 1.326(9) . ?
N12 C20 1.348(7) . ?
N12 C24 1.331(8) . ?
F6 C26 1.345(11) . ?
N2 C2 1.139(8) . ?
O5A H5AA 0.8694 . ?
O5A H5AB 0.8698 . ?
N9 C12 1.166(8) . ?
N3 N4 1.358(8) . ?
N3 C3 1.330(10) . ?
C20 C19 1.502(9) . ?
C20 C21 1.370(8) . ?
F10 C30 1.351(10) . ?
N6 N5 1.373(7) . ?
N6 C8 1.335(8) . ?
N13 C25 1.416(9) . ?
N13 C31 1.299(9) . ?
N11 H11A 0.8800 . ?
N11 H11B 0.8800 . ?
N11 C19 1.314(8) . ?
N7 C9 1.332(10) . ?
N7 B1 1.515(12) . ?
N1 C1 1.149(8) . ?
N5 C6 1.344(10) . ?
N5 B1 1.544(11) . ?
C36 H36 0.9500 . ?
C36 C35 1.373(10) . ?
F9 C29 1.335(12) . ?
C32 C31 1.480(10) . ?
C32 C33 1.364(10) . ?
C11 H11 0.9500 . ?
C11 C10 1.383(11) . ?
C24 H24 0.9500 . ?
C24 C23 1.384(9) . ?
C8 H8 0.9500 . ?
C8 C7 1.383(10) . ?
N4 C5 1.353(10) . ?
N4 B1 1.522(13) . ?
C25 C30 1.366(11) . ?
C25 C26 1.376(11) . ?
C21 H21 0.9500 . ?
C21 C22 1.382(9) . ?
C22 H22 0.9500 . ?
C22 C23 1.376(10) . ?
F7 C27 1.344(12) . ?
F5B C18B 1.40(3) . ?
N14 H14A 0.8800 . ?
N14 H14B 0.8800 . ?
N14 C31 1.318(9) . ?
C23 H23 0.9500 . ?
C3 H3 0.9500 . ?
C3 C4 1.397(11) . ?
C7 H7 0.9500 . ?
C7 C6 1.367(11) . ?
C4 H4 0.9500 . ?
C4 C5 1.339(13) . ?
F8 C28 1.347(11) . ?
C13 C18A 1.58(2) . ?
C13 C14B 1.61(3) . ?
C13 C14A 1.25(2) . ?
C13 C18B 1.21(3) . ?
C6 H6 0.9500 . ?
C35 H35 0.9500 . ?
C35 C34 1.358(12) . ?
C30 C29 1.360(12) . ?
C33 H33 0.9500 . ?
C33 C34 1.402(12) . ?
C26 C27 1.387(13) . ?
C5 H5 0.9500 . ?
F1A C14A 1.33(2) . ?
C9 H9 0.9500 . ?
C9 C10 1.369(13) . ?
C10 H10 0.9500 . ?
C18A C17A 1.33(3) . ?
C18A F5A 1.29(2) . ?
F4B C17B 1.23(4) . ?
C34 H34 0.9500 . ?
C29 C28 1.351(16) . ?
F1B C14B 1.33(3) . ?
C27 C28 1.333(16) . ?
B1 H1 1.0000 . ?
F3B C16B 1.34(4) . ?
C14B C15B 1.36(3) . ?
C16B C17B 1.56(7) . ?
C16B C15B 1.20(7) . ?
C17B C18B 1.48(5) . ?
F2B C15B 1.34(5) . ?
C15A F2A 1.33(2) . ?
C15A C14A 1.41(3) . ?
C15A C16A 1.15(4) . ?
F3A C16A 1.38(3) . ?
O5B H5BA 0.8702 . ?
O5B H5BB 0.8699 . ?
F4A C17A 1.33(2) . ?
C17A C16A 1.47(3) . ?

loop_
_geom_torsion_atom_site_label_1
_geom_torsion_atom_site_label_2
_geom_torsion_atom_site_label_3
_geom_torsion_atom_site_label_4
_geom_torsion
_geom_torsion_site_symmetry_1
_geom_torsion_site_symmetry_2
_geom_torsion_site_symmetry_3
_geom_torsion_site_symmetry_4
_geom_torsion_publ_flag
Co1 N10 C19 C20 -7.0(7) . . . . ?
Co1 N10 C19 N11 172.3(5) . . . . ?
Co1 N10 C13 C18A -76.1(13) . . . . ?
Co1 N10 C13 C14B 119.0(10) . . . . ?
Co1 N10 C13 C14A 76.0(17) . . . . ?
Co1 N10 C13 C18B -67.3(18) . . . . ?
Co1 N15 C36 C35 -178.4(6) . . . . ?
Co1 N15 C32 C31 -7.4(8) . . . . ?
Co1 N15 C32 C33 176.3(7) . . . . ?
Co1 N12 C20 C19 2.5(7) . . . . ?
Co1 N12 C20 C21 -176.0(5) . . . . ?
Co1 N12 C24 C23 176.1(5) . . . . ?
Co1 N13 C25 C30 -89.9(8) . . . . ?
Co1 N13 C25 C26 82.6(8) . . . . ?
Co1 N13 C31 C32 -4.2(9) . . . . ?
Co1 N13 C31 N14 174.6(7) . . . . ?
Fe1 N8 N7 C9 -171.1(5) . . . . ?
Fe1 N8 N7 B1 1.8(9) . . . . ?
Fe1 N8 C11 C10 169.7(5) . . . . ?
Fe1 N3 N4 C5 -179.3(5) . . . . ?
Fe1 N3 N4 B1 0.6(9) . . . . ?
Fe1 N3 C3 C4 178.5(5) . . . . ?
Fe1 N6 N5 C6 -179.9(6) . . . . ?
Fe1 N6 N5 B1 -1.0(9) . . . . ?
Fe1 N6 C8 C7 179.7(6) . . . . ?
N10 C13 C18A C17A 171.2(15) . . . . ?
N10 C13 C18A F5A -19(2) . . . . ?
N10 C13 C14B F1B 1(3) . . . . ?
N10 C13 C14B C15B -177(2) . . . . ?
N10 C13 C14A F1A 21(3) . . . . ?
N10 C13 C14A C15A -173(2) . . . . ?
N10 C13 C18B F5B -1(3) . . . . ?
N10 C13 C18B C17B 172.6(18) . . . . ?
N15 C36 C35 C34 3.2(13) . . . . ?
N15 C32 C31 N13 7.6(10) . . . . ?
N15 C32 C31 N14 -171.2(7) . . . . ?
N15 C32 C33 C34 1.6(13) . . . . ?
N8 N7 C9 C10 -0.9(10) . . . . ?
N8 N7 B1 N5 -60.1(10) . . . . ?
N8 N7 B1 N4 56.2(9) . . . . ?
N8 C11 C10 C9 0.3(9) . . . . ?
N12 C20 C19 N10 2.9(8) . . . . ?
N12 C20 C19 N11 -176.4(6) . . . . ?
N12 C20 C21 C22 -1.0(10) . . . . ?
N12 C24 C23 C22 0.3(11) . . . . ?
F6 C26 C27 F7 1.0(13) . . . . ?
F6 C26 C27 C28 179.7(9) . . . . ?
N3 N4 C5 C4 0.7(10) . . . . ?
N3 N4 B1 N7 -57.8(9) . . . . ?
N3 N4 B1 N5 57.9(9) . . . . ?
N3 C3 C4 C5 0.8(9) . . . . ?
C20 N12 C24 C23 -1.4(10) . . . . ?
C20 C21 C22 C23 -0.2(11) . . . . ?
F10 C30 C29 F9 0.9(14) . . . . ?
F10 C30 C29 C28 -178.9(9) . . . . ?
N6 N5 C6 C7 0.1(10) . . . . ?
N6 N5 B1 N7 59.3(10) . . . . ?
N6 N5 B1 N4 -57.3(9) . . . . ?
N6 C8 C7 C6 0.7(10) . . . . ?
N13 C25 C30 F10 -8.3(12) . . . . ?
N13 C25 C30 C29 173.6(8) . . . . ?
N13 C25 C26 F6 7.4(11) . . . . ?
N13 C25 C26 C27 -173.8(7) . . . . ?
N7 N8 C11 C10 -0.9(8) . . . . ?
N7 C9 C10 C11 0.4(10) . . . . ?
C19 N10 C13 C18A 97.5(13) . . . . ?
C19 N10 C13 C14B -67.4(12) . . . . ?
C19 N10 C13 C14A -110.4(16) . . . . ?
C19 N10 C13 C18B 106.3(18) . . . . ?
C19 C20 C21 C22 -179.3(6) . . . . ?
N5 N6 C8 C7 -0.6(9) . . . . ?
C36 N15 C32 C31 175.4(7) . . . . ?
C36 N15 C32 C33 -0.8(11) . . . . ?
C36 C35 C34 C33 -2.4(14) . . . . ?
F9 C29 C28 F8 -0.6(15) . . . . ?
F9 C29 C28 C27 -178.9(9) . . . . ?
C32 N15 C36 C35 -1.6(11) . . . . ?
C32 C33 C34 C35 0.1(15) . . . . ?
C11 N8 N7 C9 1.1(8) . . . . ?
C11 N8 N7 B1 174.0(7) . . . . ?
C24 N12 C20 C19 -179.8(5) . . . . ?
C24 N12 C20 C21 1.7(9) . . . . ?
C8 N6 N5 C6 0.4(9) . . . . ?
C8 N6 N5 B1 179.2(7) . . . . ?
C8 C7 C6 N5 -0.4(10) . . . . ?
N4 N3 C3 C4 -0.4(8) . . . . ?
C25 N13 C31 C32 -175.0(7) . . . . ?
C25 N13 C31 N14 3.7(12) . . . . ?
C25 C30 C29 F9 178.9(8) . . . . ?
C25 C30 C29 C28 -0.8(15) . . . . ?
C25 C26 C27 F7 -177.9(8) . . . . ?
C25 C26 C27 C28 0.8(14) . . . . ?
C21 C20 C19 N10 -178.7(6) . . . . ?
C21 C20 C19 N11 2.1(10) . . . . ?
C21 C22 C23 C24 0.5(11) . . . . ?
F7 C27 C28 F8 -0.5(16) . . . . ?
F7 C27 C28 C29 177.8(9) . . . . ?
C3 N3 N4 C5 -0.1(8) . . . . ?
C3 N3 N4 B1 179.8(7) . . . . ?
C3 C4 C5 N4 -0.9(10) . . . . ?
C13 N10 C19 C20 179.0(6) . . . . ?
C13 N10 C19 N11 -1.8(11) . . . . ?
C13 C18A C17A F4A 177.7(14) . . . . ?
C13 C18A C17A C16A 0(3) . . . . ?
C13 C14B C15B C16B -2(6) . . . . ?
C13 C14B C15B F2B -177(2) . . . . ?
C6 N5 B1 N7 -122.2(10) . . . . ?
C6 N5 B1 N4 121.2(10) . . . . ?
C31 N13 C25 C30 80.2(10) . . . . ?
C31 N13 C25 C26 -107.3(8) . . . . ?
C31 C32 C33 C34 -174.3(8) . . . . ?
C30 C25 C26 F6 -179.6(7) . . . . ?
C30 C25 C26 C27 -0.8(12) . . . . ?
C30 C29 C28 F8 179.2(9) . . . . ?
C30 C29 C28 C27 0.8(16) . . . . ?
C33 C32 C31 N13 -176.2(8) . . . . ?
C33 C32 C31 N14 5.0(12) . . . . ?
C26 C25 C30 F10 178.8(7) . . . . ?
C26 C25 C30 C29 0.8(12) . . . . ?
C26 C27 C28 F8 -179.2(8) . . . . ?
C26 C27 C28 C29 -0.8(16) . . . . ?
C5 N4 B1 N7 122.1(9) . . . . ?
C5 N4 B1 N5 -122.2(9) . . . . ?
C9 N7 B1 N5 110.5(10) . . . . ?
C9 N7 B1 N4 -133.1(9) . . . . ?
C18A C13 C14A F1A 173.6(18) . . . . ?
C18A C13 C14A C15A -20(3) . . . . ?
C18A C17A C16A C15A -11(4) . . . . ?
C18A C17A C16A F3A -177(2) . . . . ?
F4B C17B C18B F5B -2(4) . . . . ?
F4B C17B C18B C13 -175(3) . . . . ?
F1B C14B C15B C16B 180(4) . . . . ?
F1B C14B C15B F2B 4(4) . . . . ?
B1 N7 C9 C10 -172.3(9) . . . . ?
B1 N5 C6 C7 -178.5(10) . . . . ?
B1 N4 C5 C4 -179.2(9) . . . . ?
F3B C16B C17B F4B 6(6) . . . . ?
F3B C16B C17B C18B 176(3) . . . . ?
F3B C16B C15B C14B 178(4) . . . . ?
F3B C16B C15B F2B -6(7) . . . . ?
C14B C13 C18B F5B 172.9(16) . . . . ?
C14B C13 C18B C17B -14(3) . . . . ?
C16B C17B C18B F5B -172(3) . . . . ?
C16B C17B C18B C13 15(4) . . . . ?
C17B C16B C15B C14B 2(7) . . . . ?
C17B C16B C15B F2B 178(3) . . . . ?
C15B C16B C17B F4B -178(5) . . . . ?
C15B C16B C17B C18B -8(6) . . . . ?
F2A C15A C14A C13 -168(2) . . . . ?
F2A C15A C14A F1A -3(4) . . . . ?
F2A C15A C16A F3A -10(6) . . . . ?
F2A C15A C16A C17A -175(2) . . . . ?
C14A C13 C18A C17A 15(3) . . . . ?
C14A C13 C18A F5A -175(2) . . . . ?
C14A C15A C16A F3A 171(3) . . . . ?
C14A C15A C16A C17A 7(5) . . . . ?
F4A C17A C16A C15A 171(3) . . . . ?
F4A C17A C16A F3A 5(3) . . . . ?
C16A C15A C14A C13 11(5) . . . . ?
C16A C15A C14A F1A 176(3) . . . . ?
F5A C18A C17A F4A 8(3) . . . . ?
F5A C18A C17A C16A -170(2) . . . . ?
C18B C13 C14B F1B -174(2) . . . . ?
C18B C13 C14B C15B 7(3) . . . . ?
